data_7212266
loop_
_publ_author_name
'Hou, Gui-Ge'
'Ma, Jian-Ping'
'Wang, Le'
'Wang, Ping'
'Dong, Yu-Bin'
'Huang, Ru-Qi'

_publ_section_title
;
 Co-crystallization of oxadiazole-bridged pyridyl-N-oxide building modules
 with R-aromatics (R = --OH, --NH2 and --COOH)
;
_journal_issue 12
_journal_name_full CrystEngComm
_journal_page_first 4287
_journal_paper_doi 10.1039/b923810g
_journal_volume 12
_journal_year 2010
_chemical_formula_moiety 'C19 H14 N4 O7'
_chemical_formula_sum 'C19 H14 N4 O7'
_chemical_formula_weight 410.34
_chemical_name_systematic
;
?
;
_space_group_IT_number 14
_symmetry_cell_setting monoclinic
_symmetry_space_group_name_Hall '-P 2yn'
_symmetry_space_group_name_H-M 'P 1 21/n 1'
_atom_sites_solution_hydrogens geom
_atom_sites_solution_primary direct
_atom_sites_solution_secondary difmap
_audit_creation_method SHELXL-97
_cell_angle_alpha 90.00
_cell_angle_beta 99.459(4)
_cell_angle_gamma 90.00
_cell_formula_units_Z 4
_cell_length_a 10.686(2)
_cell_length_b 7.0251(16)
_cell_length_c 23.755(6)
_cell_measurement_reflns_used 1185
_cell_measurement_temperature 298(2)
_cell_measurement_theta_max 20.806
_cell_measurement_theta_min 2.245
_cell_volume 1759.0(7)
_computing_cell_refinement 'Bruker SMART'
_computing_data_collection 'Bruker SMART'
_computing_data_reduction 'Bruker SAINT'
_computing_molecular_graphics 'Bruker SHELXTL'
_computing_publication_material 'Bruker SHELXTL'
_computing_structure_refinement 'SHELXL-97 (Sheldrick, 1997)'
_computing_structure_solution 'SHELXS-97 (Sheldrick, 1990)'
_diffrn_ambient_temperature 298(2)
_diffrn_measured_fraction_theta_full 1.000
_diffrn_measured_fraction_theta_max 1.000
_diffrn_measurement_device_type 'CCD area detector'
_diffrn_measurement_method 'phi and omega scans'
_diffrn_radiation_monochromator graphite
_diffrn_radiation_source 'fine-focus sealed tube'
_diffrn_radiation_type MoK\a
_diffrn_radiation_wavelength 0.71073
_diffrn_reflns_av_R_equivalents 0.0412
_diffrn_reflns_av_sigmaI/netI 0.0606
_diffrn_reflns_limit_h_max 11
_diffrn_reflns_limit_h_min -12
_diffrn_reflns_limit_k_max 8
_diffrn_reflns_limit_k_min -8
_diffrn_reflns_limit_l_max 28
_diffrn_reflns_limit_l_min -19
_diffrn_reflns_number 8530
_diffrn_reflns_theta_full 25.01
_diffrn_reflns_theta_max 25.01
_diffrn_reflns_theta_min 1.74
_exptl_absorpt_coefficient_mu 0.121
_exptl_absorpt_correction_type none
_exptl_crystal_colour yellow
_exptl_crystal_density_diffrn 1.550
_exptl_crystal_density_method 'not measured'
_exptl_crystal_description BAR
_exptl_crystal_F_000 848
_exptl_crystal_size_max 0.25
_exptl_crystal_size_mid 0.07
_exptl_crystal_size_min 0.07
_refine_diff_density_max 1.176
_refine_diff_density_min -0.375
_refine_diff_density_rms 0.078
_refine_ls_extinction_method none
_refine_ls_goodness_of_fit_ref 1.043
_refine_ls_hydrogen_treatment constr
_refine_ls_matrix_type full
_refine_ls_number_parameters 273
_refine_ls_number_reflns 3102
_refine_ls_number_restraints 0
_refine_ls_restrained_S_all 1.043
_refine_ls_R_factor_all 0.1106
_refine_ls_R_factor_gt 0.0764
_refine_ls_shift/su_max 0.000
_refine_ls_shift/su_mean 0.000
_refine_ls_structure_factor_coef Fsqd
_refine_ls_weighting_details 'calc w=1/[\s^2^(Fo^2^)+(0.1241P)^2^+1.9734P] where P=(Fo^2^+2Fc^2^)/3'
_refine_ls_weighting_scheme calc
_refine_ls_wR_factor_gt 0.2141
_refine_ls_wR_factor_ref 0.2390
_reflns_number_gt 2052
_reflns_number_total 3102
_reflns_threshold_expression >2sigma(I)
_cod_data_source_file b923810g.txt
_cod_data_source_block 3
_cod_depositor_comments
;
The following automatic conversions were performed:

'_symmetry_cell_setting' value 'Monoclinic' changed to 'monoclinic'
according to /home/saulius/struct/CIF-dictionaries/cif_core.dic
dictionary named 'cif_core.dic' version 2.4.2 from 2011-04-26.

Automatic conversion script
Id: cif_fix_values 1891 2012-01-12 08:04:46Z andrius 
;
_cod_original_sg_symbol_H-M P2(1)/n
_cod_database_code 7212266

loop_
_symmetry_equiv_pos_as_xyz
'x, y, z'
'-x+1/2, y+1/2, -z+1/2'
'-x, -y, -z'
'x-1/2, -y-1/2, z-1/2'

loop_
_atom_site_label
_atom_site_type_symbol
_atom_site_fract_x
_atom_site_fract_y
_atom_site_fract_z
_atom_site_U_iso_or_equiv
_atom_site_adp_type
_atom_site_occupancy
_atom_site_symmetry_multiplicity
_atom_site_calc_flag
_atom_site_refinement_flags
C1 C -0.2466(4) 0.4567(6) 0.87770(18) 0.0427(11) Uani 1 1 d .
H1 H -0.3069 0.4071 0.8978 0.051 Uiso 1 1 calc R
C2 C -0.1316(4) 0.5115(6) 0.90637(17) 0.0384(10) Uani 1 1 d .
H2 H -0.1136 0.5004 0.9459 0.046 Uiso 1 1 calc R
C3 C -0.0409(4) 0.5844(5) 0.87641(16) 0.0319(9) Uani 1 1 d .
C4 C -0.0711(4) 0.5995(6) 0.81761(17) 0.0370(10) Uani 1 1 d .
H4 H -0.0119 0.6477 0.7967 0.044 Uiso 1 1 calc R
C5 C -0.1880(4) 0.5437(6) 0.79042(17) 0.0389(10) Uani 1 1 d .
H5 H -0.2080 0.5544 0.7509 0.047 Uiso 1 1 calc R
C6 C 0.0831(4) 0.6413(6) 0.90699(17) 0.0349(9) Uani 1 1 d .
C7 C 0.2749(4) 0.7264(6) 0.91801(18) 0.0373(10) Uani 1 1 d .
C8 C 0.3934(4) 0.7845(6) 0.90078(17) 0.0364(10) Uani 1 1 d .
C9 C 0.4047(4) 0.8005(6) 0.84389(18) 0.0395(10) Uani 1 1 d .
H9 H 0.3365 0.7702 0.8157 0.047 Uiso 1 1 calc R
C10 C 0.5163(4) 0.8609(6) 0.82920(18) 0.0426(11) Uani 1 1 d .
H10 H 0.5234 0.8700 0.7908 0.051 Uiso 1 1 calc R
C11 C 0.6078(4) 0.8907(8) 0.9245(2) 0.0564(13) Uani 1 1 d .
H11 H 0.6774 0.9215 0.9519 0.068 Uiso 1 1 calc R
C12 C 0.4988(4) 0.8290(8) 0.9413(2) 0.0527(13) Uani 1 1 d .
H12 H 0.4948 0.8167 0.9799 0.063 Uiso 1 1 calc R
C13 C 0.0226(4) 0.1012(6) 0.89726(17) 0.0352(9) Uani 1 1 d .
C14 C 0.0166(4) 0.0838(6) 0.83792(19) 0.0444(11) Uani 1 1 d .
H14 H -0.0571 0.0389 0.8155 0.053 Uiso 1 1 calc R
C15 C 0.1184(4) 0.1324(7) 0.8130(2) 0.0483(11) Uani 1 1 d .
H15 H 0.1142 0.1161 0.7739 0.058 Uiso 1 1 calc R
C16 C 0.2264(4) 0.2045(6) 0.84443(18) 0.0409(10) Uani 1 1 d .
C17 C 0.3374(5) 0.2557(7) 0.8150(2) 0.0489(12) Uani 1 1 d .
C18 C 0.2343(4) 0.2250(6) 0.9031(2) 0.0468(12) Uani 1 1 d .
H18 H 0.3078 0.2737 0.9247 0.056 Uiso 1 1 calc R
C19 C 0.1319(4) 0.1726(6) 0.92988(18) 0.0415(10) Uani 1 1 d .
N1 N -0.2745(3) 0.4734(5) 0.82003(14) 0.0381(8) Uani 1 1 d .
N2 N 0.1192(3) 0.6589(6) 0.96098(15) 0.0475(10) Uani 1 1 d .
N3 N 0.2467(3) 0.7137(6) 0.96852(15) 0.0486(10) Uani 1 1 d .
N4 N 0.6160(3) 0.9075(5) 0.86891(15) 0.0435(9) Uani 1 1 d .
O1 O -0.3868(3) 0.4226(5) 0.79261(13) 0.0564(9) Uani 1 1 d .
O2 O 0.1759(2) 0.6828(4) 0.87673(11) 0.0340(7) Uani 1 1 d .
O3 O 0.7208(3) 0.9671(6) 0.85258(14) 0.0630(10) Uani 1 1 d .
O4 O -0.0726(3) 0.0506(5) 0.92476(12) 0.0467(8) Uani 1 1 d .
H4A H -0.1360 0.0259 0.9014 0.070 Uiso 1 1 calc R
O5 O 0.1399(3) 0.1948(7) 0.98592(15) 0.0737(12) Uani 1 1 d .
H5A H 0.0707 0.1727 0.9952 0.111 Uiso 1 1 calc R
O6 O 0.4337(3) 0.3211(5) 0.84976(16) 0.0667(10) Uani 1 1 d .
H6 H 0.4911 0.3467 0.8319 0.100 Uiso 1 1 calc R
O7 O 0.3345(3) 0.2318(6) 0.76451(16) 0.0726(11) Uani 1 1 d .

loop_
_atom_site_aniso_label
_atom_site_aniso_U_11
_atom_site_aniso_U_22
_atom_site_aniso_U_33
_atom_site_aniso_U_23
_atom_site_aniso_U_13
_atom_site_aniso_U_12
C1 0.038(2) 0.055(3) 0.037(2) 0.005(2) 0.0130(19) -0.008(2)
C2 0.042(2) 0.049(2) 0.025(2) 0.0016(18) 0.0077(17) -0.006(2)
C3 0.032(2) 0.033(2) 0.031(2) 0.0010(17) 0.0062(16) -0.0006(17)
C4 0.034(2) 0.047(2) 0.033(2) 0.0024(19) 0.0113(17) -0.0059(18)
C5 0.032(2) 0.056(3) 0.029(2) 0.0071(19) 0.0060(17) -0.0010(19)
C6 0.039(2) 0.035(2) 0.033(2) 0.0009(18) 0.0113(18) -0.0035(18)
C7 0.035(2) 0.040(2) 0.035(2) 0.0019(19) 0.0020(18) -0.0022(18)
C8 0.032(2) 0.040(2) 0.037(2) -0.0020(19) 0.0053(18) -0.0005(18)
C9 0.032(2) 0.048(2) 0.036(2) -0.007(2) -0.0012(18) -0.0032(19)
C10 0.035(2) 0.059(3) 0.035(2) -0.001(2) 0.0063(18) -0.002(2)
C11 0.037(2) 0.093(4) 0.037(3) -0.001(3) -0.002(2) -0.014(2)
C12 0.040(3) 0.082(4) 0.036(2) 0.001(2) 0.004(2) -0.008(2)
C13 0.034(2) 0.035(2) 0.038(2) 0.0040(18) 0.0098(18) -0.0015(17)
C14 0.043(2) 0.050(3) 0.044(3) 0.007(2) 0.016(2) 0.006(2)
C15 0.052(3) 0.053(3) 0.041(3) 0.006(2) 0.010(2) 0.005(2)
C16 0.051(3) 0.032(2) 0.042(3) 0.0062(19) 0.015(2) 0.004(2)
C17 0.054(3) 0.052(3) 0.039(3) 0.006(2) 0.005(2) 0.011(2)
C18 0.032(2) 0.039(2) 0.066(3) -0.005(2) -0.001(2) -0.0042(19)
C19 0.043(2) 0.047(3) 0.034(2) -0.007(2) 0.0066(19) -0.004(2)
N1 0.0297(18) 0.048(2) 0.037(2) -0.0006(16) 0.0073(15) -0.0029(15)
N2 0.044(2) 0.066(3) 0.033(2) 0.0030(18) 0.0064(16) -0.0148(19)
N3 0.043(2) 0.070(3) 0.032(2) 0.0010(18) 0.0042(17) -0.0151(19)
N4 0.0258(18) 0.060(2) 0.045(2) -0.0025(19) 0.0067(16) -0.0027(17)
O1 0.0304(16) 0.095(3) 0.0436(18) -0.0005(17) 0.0044(13) -0.0167(16)
O2 0.0310(14) 0.0425(16) 0.0286(14) 0.0012(12) 0.0050(12) -0.0048(12)
O3 0.0333(17) 0.103(3) 0.053(2) 0.0047(19) 0.0092(15) -0.0168(17)
O4 0.0352(16) 0.066(2) 0.0410(17) 0.0026(16) 0.0132(13) -0.0077(15)
O5 0.064(2) 0.108(3) 0.050(2) -0.007(2) 0.0127(18) -0.021(2)
O6 0.050(2) 0.076(2) 0.075(3) -0.008(2) 0.0141(19) -0.0190(18)
O7 0.055(2) 0.116(3) 0.049(2) 0.008(2) 0.0146(17) -0.009(2)

loop_
_atom_type_symbol
_atom_type_description
_atom_type_scat_dispersion_real
_atom_type_scat_dispersion_imag
_atom_type_scat_source
C C 0.0033 0.0016 'International Tables Vol C Tables 4.2.6.8 and 6.1.1.4'
H H 0.0000 0.0000 'International Tables Vol C Tables 4.2.6.8 and 6.1.1.4'
N N 0.0061 0.0033 'International Tables Vol C Tables 4.2.6.8 and 6.1.1.4'
O O 0.0106 0.0060 'International Tables Vol C Tables 4.2.6.8 and 6.1.1.4'

loop_
_geom_angle_atom_site_label_1
_geom_angle_atom_site_label_2
_geom_angle_atom_site_label_3
_geom_angle
N1 C1 C2 120.7(4)
N1 C1 H1 119.6
C2 C1 H1 119.6
C1 C2 C3 119.8(4)
C1 C2 H2 120.1
C3 C2 H2 120.1
C4 C3 C2 118.5(4)
C4 C3 C6 121.6(4)
C2 C3 C6 119.9(4)
C5 C4 C3 119.9(4)
C5 C4 H4 120.1
C3 C4 H4 120.1
N1 C5 C4 120.8(4)
N1 C5 H5 119.6
C4 C5 H5 119.6
N2 C6 O2 112.7(4)
N2 C6 C3 128.6(4)
O2 C6 C3 118.7(3)
N3 C7 O2 112.6(3)
N3 C7 C8 129.1(4)
O2 C7 C8 118.3(4)
C9 C8 C12 117.8(4)
C9 C8 C7 121.3(4)
C12 C8 C7 120.8(4)
C10 C9 C8 119.8(4)
C10 C9 H9 120.1
C8 C9 H9 120.1
N4 C10 C9 121.5(4)
N4 C10 H10 119.2
C9 C10 H10 119.2
N4 C11 C12 120.9(4)
N4 C11 H11 119.6
C12 C11 H11 119.6
C11 C12 C8 120.2(4)
C11 C12 H12 119.9
C8 C12 H12 119.9
O4 C13 C19 117.4(4)
O4 C13 C14 123.4(4)
C19 C13 C14 119.2(4)
C15 C14 C13 120.3(4)
C15 C14 H14 119.8
C13 C14 H14 119.8
C16 C15 C14 121.2(4)
C16 C15 H15 119.4
C14 C15 H15 119.4
C15 C16 C18 119.6(4)
C15 C16 C17 119.4(4)
C18 C16 C17 121.0(4)
O7 C17 O6 124.8(5)
O7 C17 C16 122.1(5)
O6 C17 C16 113.1(4)
C16 C18 C19 120.3(4)
C16 C18 H18 119.9
C19 C18 H18 119.9
O5 C19 C13 120.8(4)
O5 C19 C18 119.8(4)
C13 C19 C18 119.4(4)
O1 N1 C5 119.3(3)
O1 N1 C1 120.4(3)
C5 N1 C1 120.2(3)
C6 N2 N3 106.3(3)
C7 N3 N2 105.8(3)
O3 N4 C10 119.2(4)
O3 N4 C11 121.0(3)
C10 N4 C11 119.8(4)
C6 O2 C7 102.6(3)
C13 O4 H4A 109.5
C19 O5 H5A 109.5
C17 O6 H6 109.5

loop_
_geom_bond_atom_site_label_1
_geom_bond_atom_site_label_2
_geom_bond_distance
C1 N1 1.358(5)
C1 C2 1.360(6)
C1 H1 0.9300
C2 C3 1.391(5)
C2 H2 0.9300
C3 C4 1.385(5)
C3 C6 1.458(5)
C4 C5 1.367(6)
C4 H4 0.9300
C5 N1 1.344(5)
C5 H5 0.9300
C6 N2 1.283(5)
C6 O2 1.348(5)
C7 N3 1.288(5)
C7 O2 1.355(5)
C7 C8 1.451(6)
C8 C9 1.381(6)
C8 C12 1.392(6)
C9 C10 1.363(6)
C9 H9 0.9300
C10 N4 1.343(5)
C10 H10 0.9300
C11 N4 1.343(6)
C11 C12 1.362(6)
C11 H11 0.9300
C12 H12 0.9300
C13 O4 1.344(5)
C13 C19 1.386(6)
C13 C14 1.406(6)
C14 C15 1.365(6)
C14 H14 0.9300
C15 C16 1.364(6)
C15 H15 0.9300
C16 C18 1.390(6)
C16 C17 1.515(6)
C17 O7 1.207(6)
C17 O6 1.294(6)
C18 C19 1.402(6)
C18 H18 0.9300
C19 O5 1.329(5)
N1 O1 1.317(4)
N2 N3 1.398(5)
N4 O3 1.312(4)
O4 H4A 0.8200
O5 H5A 0.8200
O6 H6 0.8200

loop_
_geom_hbond_atom_site_label_D
_geom_hbond_atom_site_label_H
_geom_hbond_atom_site_label_A
_geom_hbond_distance_DH
_geom_hbond_distance_HA
_geom_hbond_distance_DA
_geom_hbond_angle_DHA
_geom_hbond_site_symmetry_A
O5 H5A O4 0.82 2.46 2.914(5) 115.7 3_557
O4 H4A O3 0.82 1.81 2.629(4) 177.3 1_445
O5 H5A O4 0.82 2.24 2.685(5) 114.1 .
O6 H6 O1 0.82 1.81 2.624(5) 175.4 1_655

loop_
_geom_torsion_atom_site_label_1
_geom_torsion_atom_site_label_2
_geom_torsion_atom_site_label_3
_geom_torsion_atom_site_label_4
_geom_torsion
N1 C1 C2 C3 -0.5(7)
C1 C2 C3 C4 0.2(6)
C1 C2 C3 C6 -179.3(4)
C2 C3 C4 C5 0.1(6)
C6 C3 C4 C5 179.6(4)
C3 C4 C5 N1 -0.1(6)
C4 C3 C6 N2 170.1(4)
C2 C3 C6 N2 -10.4(7)
C4 C3 C6 O2 -9.8(6)
C2 C3 C6 O2 169.6(4)
N3 C7 C8 C9 -176.2(4)
O2 C7 C8 C9 1.8(6)
N3 C7 C8 C12 2.7(7)
O2 C7 C8 C12 -179.3(4)
C12 C8 C9 C10 -0.9(6)
C7 C8 C9 C10 178.0(4)
C8 C9 C10 N4 -0.7(7)
N4 C11 C12 C8 -0.8(8)
C9 C8 C12 C11 1.6(7)
C7 C8 C12 C11 -177.4(5)
O4 C13 C14 C15 -178.0(4)
C19 C13 C14 C15 1.6(6)
C13 C14 C15 C16 -2.2(7)
C14 C15 C16 C18 1.5(7)
C14 C15 C16 C17 179.7(4)
C15 C16 C17 O7 -1.3(7)
C18 C16 C17 O7 176.9(5)
C15 C16 C17 O6 -179.6(4)
C18 C16 C17 O6 -1.4(6)
C15 C16 C18 C19 -0.2(7)
C17 C16 C18 C19 -178.4(4)
O4 C13 C19 O5 -1.9(6)
C14 C13 C19 O5 178.6(4)
O4 C13 C19 C18 179.2(4)
C14 C13 C19 C18 -0.3(6)
C16 C18 C19 O5 -179.3(4)
C16 C18 C19 C13 -0.3(6)
C4 C5 N1 O1 179.3(4)
C4 C5 N1 C1 -0.1(6)
C2 C1 N1 O1 -179.0(4)
C2 C1 N1 C5 0.4(6)
O2 C6 N2 N3 -1.0(5)
C3 C6 N2 N3 179.1(4)
O2 C7 N3 N2 -0.5(5)
C8 C7 N3 N2 177.6(4)
C6 N2 N3 C7 0.9(5)
C9 C10 N4 O3 -179.2(4)
C9 C10 N4 C11 1.5(7)
C12 C11 N4 O3 179.9(5)
C12 C11 N4 C10 -0.8(8)
N2 C6 O2 C7 0.7(4)
C3 C6 O2 C7 -179.4(3)
N3 C7 O2 C6 -0.1(4)
C8 C7 O2 C6 -178.4(4)
